data_1550549
loop_
_publ_author_name
'Jones, Cameron'
'Dange, Deepak'
'Gair, Andrew'
'Jones, Dafydd'
'Juckel, Martin'
'Aldridge, Simon'

_publ_section_title
;
 Acyclic 1,2-Dimagnesioethanes/-ethene Derived from Magnesium(I)
 Compounds: Multipurpose Reagents for Organometallic Synthesis
;
_journal_name_full 'Chemical Science'
_journal_paper_doi 10.1039/C9SC00200F
_journal_year 2019
_chemical_formula_sum 'C72 H100 B2 N6 Si2 Zn2'
_chemical_formula_weight 1258.11
_space_group_crystal_system triclinic
_space_group_IT_number 2
_space_group_name_Hall '-P 1'
_space_group_name_H-M_alt 'P -1'
_symmetry_space_group_name_Hall '-P 1'
_symmetry_space_group_name_H-M 'P -1'
_atom_sites_solution_hydrogens geom
_audit_creation_method SHELXL-2016/6
_audit_update_record
;
2019-01-11 deposited with the CCDC.
2019-02-04 downloaded from the CCDC.
;
_cell_angle_alpha 92.950(2)
_cell_angle_beta 90.257(2)
_cell_angle_gamma 108.0410(10)
_cell_formula_units_Z 1
_cell_length_a 10.9999(4)
_cell_length_b 12.4537(5)
_cell_length_c 13.2073(5)
_cell_measurement_reflns_used 6842
_cell_measurement_temperature 123(2)
_cell_measurement_theta_max 26.24
_cell_measurement_theta_min 3.09
_cell_volume 1717.63(11)
_computing_cell_refinement 'Bruker SAINT'
_computing_data_collection 'Bruker APEX2'
_computing_data_reduction 'Bruker SAINT'
_computing_molecular_graphics 'Bruker SHELXTL'
_computing_publication_material 'Bruker SHELXTL'
_computing_structure_refinement 'SHELXL-2016/6 (Sheldrick, 2016)'
_computing_structure_solution 'SHELXS-97 (Sheldrick 2008)'
_diffrn_ambient_temperature 123(2)
_diffrn_measured_fraction_theta_full 0.998
_diffrn_measured_fraction_theta_max 0.987
_diffrn_measurement_device_type 'Bruker Apex X8'
_diffrn_radiation_type MoK\a
_diffrn_radiation_wavelength 0.71073
_diffrn_reflns_av_R_equivalents 0.0396
_diffrn_reflns_av_unetI/netI 0.0509
_diffrn_reflns_Laue_measured_fraction_full 0.998
_diffrn_reflns_Laue_measured_fraction_max 0.987
_diffrn_reflns_limit_h_max 13
_diffrn_reflns_limit_h_min -9
_diffrn_reflns_limit_k_max 15
_diffrn_reflns_limit_k_min -15
_diffrn_reflns_limit_l_max 16
_diffrn_reflns_limit_l_min -16
_diffrn_reflns_number 22529
_diffrn_reflns_point_group_measured_fraction_full 0.998
_diffrn_reflns_point_group_measured_fraction_max 0.987
_diffrn_reflns_theta_full 25.242
_diffrn_reflns_theta_max 26.239
_diffrn_reflns_theta_min 3.090
_diffrn_source 'fine-focus sealed tube'
_exptl_absorpt_coefficient_mu 0.778
_exptl_absorpt_correction_T_max 0.9193
_exptl_absorpt_correction_T_min 0.8910
_exptl_absorpt_correction_type multi-scan
_exptl_absorpt_process_details 'Sortav (Blessing)'
_exptl_crystal_colour colourless
_exptl_crystal_density_diffrn 1.216
_exptl_crystal_description block
_exptl_crystal_F_000 672
_exptl_crystal_size_max 0.150
_exptl_crystal_size_mid 0.130
_exptl_crystal_size_min 0.110
_refine_diff_density_max 0.417
_refine_diff_density_min -0.403
_refine_diff_density_rms 0.062
_refine_ls_extinction_method none
_refine_ls_goodness_of_fit_ref 1.024
_refine_ls_hydrogen_treatment constr
_refine_ls_matrix_type full
_refine_ls_number_parameters 390
_refine_ls_number_reflns 6842
_refine_ls_number_restraints 0
_refine_ls_restrained_S_all 1.024
_refine_ls_R_factor_all 0.0595
_refine_ls_R_factor_gt 0.0365
_refine_ls_shift/su_max 0.001
_refine_ls_shift/su_mean 0.000
_refine_ls_structure_factor_coef Fsqd
_refine_ls_weighting_details 'w=1/[\s^2^(Fo^2^)+(0.0276P)^2^+1.2004P] where P=(Fo^2^+2Fc^2^)/3'
_refine_ls_weighting_scheme calc
_refine_ls_wR_factor_gt 0.0742
_refine_ls_wR_factor_ref 0.0825
_reflns_Friedel_coverage 0.000
_reflns_number_gt 5253
_reflns_number_total 6842
_reflns_threshold_expression 'I > 2\s(I)'
_cod_data_source_file c9sc00200f2.cif
_cod_data_source_block Cj1329
_cod_database_code 1550549
_shelx_shelxl_version_number 2016/6
_shelx_space_group_comment
;
The symmetry employed for this shelxl refinement is uniquely defined
by the following loop, which should always be used as a source of
symmetry information in preference to the above space-group names.
They are only intended as comments.
;
_shelx_estimated_absorpt_t_min 0.892
_shelx_estimated_absorpt_t_max 0.919

loop_
_space_group_symop_operation_xyz
'x, y, z'
'-x, -y, -z'

loop_
_atom_site_label
_atom_site_type_symbol
_atom_site_fract_x
_atom_site_fract_y
_atom_site_fract_z
_atom_site_U_iso_or_equiv
_atom_site_adp_type
_atom_site_occupancy
_atom_site_site_symmetry_order
_atom_site_calc_flag
_atom_site_refinement_flags_posn
_atom_site_refinement_flags_adp
Zn1 Zn 0.17443(2) 0.58144(2) 0.39305(2) 0.01843(8) Uani 1 1 d . .
Si1 Si 0.45603(6) 0.71199(5) 0.40335(5) 0.01870(14) Uani 1 1 d . .
N1 N 0.31563(16) 0.67719(14) 0.33214(13) 0.0147(4) Uani 1 1 d . .
C1 C 0.0380(2) 0.48129(18) 0.46850(16) 0.0172(5) Uani 1 1 d . .
B1 B 0.3114(2) 0.6938(2) 0.22617(19) 0.0147(5) Uani 1 1 d . .
N2 N 0.37609(16) 0.79062(14) 0.16765(13) 0.0156(4) Uani 1 1 d . .
C2 C 0.0197(2) 0.35810(18) 0.45009(16) 0.0181(5) Uani 1 1 d . .
N3 N 0.24026(16) 0.61119(14) 0.14934(13) 0.0162(4) Uani 1 1 d . .
C3 C -0.0995(2) 0.28053(18) 0.42465(16) 0.0210(5) Uani 1 1 d . .
H3 H -0.172059 0.306284 0.420472 0.025 Uiso 1 1 calc R U
C4 C -0.1145(2) 0.16664(19) 0.40534(18) 0.0264(6) Uani 1 1 d . .
H4 H -0.196646 0.115409 0.387826 0.032 Uiso 1 1 calc R U
C5 C -0.0109(3) 0.1277(2) 0.41146(19) 0.0310(6) Uani 1 1 d . .
H5 H -0.021263 0.049622 0.398606 0.037 Uiso 1 1 calc R U
C6 C 0.1082(3) 0.2025(2) 0.4363(2) 0.0336(6) Uani 1 1 d . .
H6 H 0.179990 0.175777 0.441115 0.040 Uiso 1 1 calc R U
C7 C 0.1234(2) 0.31677(19) 0.45441(18) 0.0261(6) Uani 1 1 d . .
H7 H 0.206280 0.367744 0.470027 0.031 Uiso 1 1 calc R U
C8 C 0.2672(2) 0.65535(18) 0.05351(17) 0.0205(5) Uani 1 1 d . .
H8 H 0.234270 0.616200 -0.009264 0.025 Uiso 1 1 calc R U
C9 C 0.3462(2) 0.76092(18) 0.06436(16) 0.0198(5) Uani 1 1 d . .
H9 H 0.377681 0.808866 0.010385 0.024 Uiso 1 1 calc R U
C10 C 0.4320(2) 0.90810(17) 0.19799(16) 0.0162(5) Uani 1 1 d . .
C11 C 0.3526(2) 0.96786(18) 0.23911(16) 0.0189(5) Uani 1 1 d . .
C12 C 0.2098(2) 0.91258(19) 0.25177(18) 0.0234(5) Uani 1 1 d . .
H12 H 0.186637 0.834860 0.218239 0.028 Uiso 1 1 calc R U
C13 C 0.1767(2) 0.9000(2) 0.36274(19) 0.0314(6) Uani 1 1 d . .
H13C H 0.229857 0.860547 0.394833 0.047 Uiso 1 1 calc R U
H13B H 0.086293 0.856389 0.368386 0.047 Uiso 1 1 calc R U
H13A H 0.192610 0.975073 0.396751 0.047 Uiso 1 1 calc R U
C14 C 0.1297(2) 0.9761(2) 0.2005(2) 0.0363(7) Uani 1 1 d . .
H14B H 0.151407 1.053256 0.231000 0.054 Uiso 1 1 calc R U
H14C H 0.038683 0.936791 0.209738 0.054 Uiso 1 1 calc R U
H14A H 0.147686 0.978829 0.127900 0.054 Uiso 1 1 calc R U
C15 C 0.4086(2) 1.08139(19) 0.26854(17) 0.0232(5) Uani 1 1 d . .
H15 H 0.357626 1.122422 0.299598 0.028 Uiso 1 1 calc R U
C16 C 0.5364(2) 1.13588(19) 0.25380(18) 0.0255(5) Uani 1 1 d . .
H16 H 0.572616 1.213639 0.274205 0.031 Uiso 1 1 calc R U
C17 C 0.6111(2) 1.07685(19) 0.20927(18) 0.0230(5) Uani 1 1 d . .
H17 H 0.698612 1.115259 0.197545 0.028 Uiso 1 1 calc R U
C18 C 0.5614(2) 0.96227(18) 0.18108(17) 0.0197(5) Uani 1 1 d . .
C19 C 0.6467(2) 0.90080(19) 0.13202(19) 0.0269(6) Uani 1 1 d . .
H19 H 0.597521 0.818378 0.125631 0.032 Uiso 1 1 calc R U
C20 C 0.7676(2) 0.9149(2) 0.1962(3) 0.0447(8) Uani 1 1 d . .
H20B H 0.822878 0.993549 0.196439 0.067 Uiso 1 1 calc R U
H20C H 0.813550 0.864834 0.167471 0.067 Uiso 1 1 calc R U
H20A H 0.743726 0.895228 0.265887 0.067 Uiso 1 1 calc R U
C21 C 0.6819(3) 0.9405(2) 0.0257(2) 0.0463(8) Uani 1 1 d . .
H21A H 0.603884 0.925959 -0.015883 0.069 Uiso 1 1 calc R U
H21B H 0.736526 0.899358 -0.005138 0.069 Uiso 1 1 calc R U
H21C H 0.728046 1.021776 0.029711 0.069 Uiso 1 1 calc R U
C22 C 0.1570(2) 0.49871(17) 0.15958(16) 0.0171(5) Uani 1 1 d . .
C23 C 0.2055(2) 0.40791(18) 0.14421(17) 0.0204(5) Uani 1 1 d . .
C24 C 0.3451(2) 0.4248(2) 0.12266(19) 0.0274(6) Uani 1 1 d . .
H24 H 0.391335 0.507862 0.129456 0.033 Uiso 1 1 calc R U
C25 C 0.4043(3) 0.3678(3) 0.1991(3) 0.0595(10) Uani 1 1 d . .
H25B H 0.389665 0.393865 0.267910 0.089 Uiso 1 1 calc R U
H25C H 0.496478 0.387087 0.188135 0.089 Uiso 1 1 calc R U
H25A H 0.365046 0.285630 0.190659 0.089 Uiso 1 1 calc R U
C26 C 0.3621(3) 0.3830(2) 0.0138(2) 0.0463(8) Uani 1 1 d . .
H26B H 0.308879 0.304041 0.002427 0.069 Uiso 1 1 calc R U
H26C H 0.452007 0.388755 0.003765 0.069 Uiso 1 1 calc R U
H26A H 0.336060 0.429680 -0.034203 0.069 Uiso 1 1 calc R U
C27 C 0.1203(2) 0.29860(19) 0.14847(18) 0.0269(6) Uani 1 1 d . .
H27 H 0.150728 0.235442 0.137723 0.032 Uiso 1 1 calc R U
C28 C -0.0063(2) 0.2811(2) 0.16787(18) 0.0298(6) Uani 1 1 d . .
H28 H -0.063142 0.206146 0.168928 0.036 Uiso 1 1 calc R U
C29 C -0.0519(2) 0.3717(2) 0.18591(17) 0.0273(6) Uani 1 1 d . .
H29 H -0.139709 0.357966 0.200554 0.033 Uiso 1 1 calc R U
C30 C 0.0281(2) 0.48280(19) 0.18310(16) 0.0208(5) Uani 1 1 d . .
C31 C -0.0227(2) 0.5826(2) 0.20218(18) 0.0250(5) Uani 1 1 d . .
H31 H 0.042576 0.640231 0.246014 0.030 Uiso 1 1 calc R U
C32 C -0.1480(2) 0.5541(3) 0.2589(2) 0.0398(7) Uani 1 1 d . .
H32A H -0.216955 0.504352 0.215229 0.060 Uiso 1 1 calc R U
H32B H -0.167758 0.623936 0.277661 0.060 Uiso 1 1 calc R U
H32C H -0.139868 0.515713 0.320338 0.060 Uiso 1 1 calc R U
C33 C -0.0366(2) 0.6389(2) 0.10485(19) 0.0312(6) Uani 1 1 d . .
H33C H 0.047225 0.667559 0.073732 0.047 Uiso 1 1 calc R U
H33B H -0.070392 0.701781 0.120654 0.047 Uiso 1 1 calc R U
H33A H -0.095440 0.583459 0.057593 0.047 Uiso 1 1 calc R U
C34 C 0.5810(2) 0.6698(2) 0.3315(2) 0.0311(6) Uani 1 1 d . .
H34B H 0.556357 0.587126 0.323564 0.047 Uiso 1 1 calc R U
H34C H 0.662945 0.698734 0.368708 0.047 Uiso 1 1 calc R U
H34A H 0.589378 0.701362 0.264503 0.047 Uiso 1 1 calc R U
C35 C 0.5183(2) 0.86417(19) 0.44671(19) 0.0308(6) Uani 1 1 d . .
H35A H 0.535167 0.910742 0.387653 0.046 Uiso 1 1 calc R U
H35B H 0.597807 0.877697 0.486206 0.046 Uiso 1 1 calc R U
H35C H 0.454794 0.884142 0.489090 0.046 Uiso 1 1 calc R U
C36 C 0.4270(2) 0.6292(2) 0.52051(18) 0.0264(5) Uani 1 1 d . .
H36A H 0.360986 0.648136 0.560590 0.040 Uiso 1 1 calc R U
H36C H 0.506432 0.648019 0.561023 0.040 Uiso 1 1 calc R U
H36B H 0.398466 0.548067 0.501083 0.040 Uiso 1 1 calc R U

loop_
_atom_site_aniso_label
_atom_site_aniso_U_11
_atom_site_aniso_U_22
_atom_site_aniso_U_33
_atom_site_aniso_U_23
_atom_site_aniso_U_13
_atom_site_aniso_U_12
Zn1 0.01844(15) 0.01691(14) 0.01988(15) 0.00408(10) 0.00435(11) 0.00486(11)
Si1 0.0178(3) 0.0176(3) 0.0206(3) 0.0019(3) -0.0016(3) 0.0054(3)
N1 0.0152(9) 0.0130(9) 0.0159(9) 0.0005(7) 0.0008(7) 0.0045(7)
C1 0.0193(12) 0.0167(11) 0.0158(11) 0.0024(9) -0.0022(9) 0.0057(9)
B1 0.0108(12) 0.0149(12) 0.0206(13) 0.0000(10) 0.0020(10) 0.0074(10)
N2 0.0166(9) 0.0129(9) 0.0169(10) 0.0019(7) 0.0031(8) 0.0037(7)
C2 0.0227(12) 0.0175(11) 0.0154(11) 0.0049(9) 0.0066(9) 0.0073(10)
N3 0.0178(10) 0.0138(9) 0.0156(9) 0.0021(7) 0.0000(8) 0.0028(8)
C3 0.0229(12) 0.0223(12) 0.0186(12) 0.0032(10) 0.0051(10) 0.0078(10)
C4 0.0323(14) 0.0183(12) 0.0240(13) 0.0011(10) 0.0047(11) 0.0014(11)
C5 0.0465(17) 0.0173(12) 0.0303(15) 0.0008(11) 0.0082(12) 0.0115(12)
C6 0.0346(15) 0.0297(14) 0.0423(16) 0.0010(12) 0.0054(12) 0.0188(12)
C7 0.0234(13) 0.0220(13) 0.0339(15) 0.0027(11) 0.0047(11) 0.0083(10)
C8 0.0265(13) 0.0202(12) 0.0141(11) 0.0017(9) 0.0000(10) 0.0062(10)
C9 0.0247(13) 0.0193(12) 0.0150(12) 0.0036(9) 0.0040(10) 0.0058(10)
C10 0.0204(12) 0.0128(11) 0.0159(11) 0.0039(9) 0.0005(9) 0.0055(9)
C11 0.0211(12) 0.0175(11) 0.0192(12) 0.0041(9) 0.0023(10) 0.0071(10)
C12 0.0209(12) 0.0203(12) 0.0304(14) 0.0031(10) 0.0078(10) 0.0083(10)
C13 0.0334(15) 0.0306(14) 0.0355(15) 0.0130(12) 0.0132(12) 0.0156(12)
C14 0.0242(14) 0.0515(18) 0.0372(16) 0.0130(13) 0.0074(12) 0.0159(13)
C15 0.0284(13) 0.0195(12) 0.0251(13) 0.0012(10) 0.0050(10) 0.0125(10)
C16 0.0318(14) 0.0132(11) 0.0296(14) 0.0006(10) 0.0002(11) 0.0043(10)
C17 0.0165(12) 0.0180(12) 0.0324(14) 0.0041(10) 0.0018(10) 0.0020(10)
C18 0.0195(12) 0.0179(12) 0.0226(12) 0.0035(9) 0.0031(10) 0.0067(10)
C19 0.0217(13) 0.0172(12) 0.0416(16) 0.0036(11) 0.0099(11) 0.0053(10)
C20 0.0201(14) 0.0248(14) 0.087(2) -0.0009(15) -0.0007(14) 0.0049(12)
C21 0.0563(19) 0.0301(15) 0.056(2) 0.0106(14) 0.0383(16) 0.0161(14)
C22 0.0202(12) 0.0147(11) 0.0123(11) 0.0005(9) -0.0036(9) -0.0004(9)
C23 0.0244(12) 0.0167(11) 0.0193(12) 0.0025(9) -0.0022(10) 0.0050(10)
C24 0.0248(13) 0.0169(12) 0.0409(16) 0.0038(11) -0.0008(11) 0.0068(10)
C25 0.0394(18) 0.052(2) 0.093(3) 0.0352(19) -0.0108(17) 0.0176(15)
C26 0.0340(16) 0.0375(17) 0.064(2) -0.0116(15) 0.0122(15) 0.0086(13)
C27 0.0343(15) 0.0141(12) 0.0303(14) 0.0038(10) -0.0015(11) 0.0041(11)
C28 0.0334(15) 0.0186(13) 0.0285(14) 0.0045(10) 0.0010(11) -0.0054(11)
C29 0.0198(13) 0.0338(14) 0.0208(13) 0.0013(11) 0.0017(10) -0.0023(11)
C30 0.0220(12) 0.0249(12) 0.0126(11) 0.0014(9) 0.0005(9) 0.0032(10)
C31 0.0214(13) 0.0315(14) 0.0213(13) -0.0041(10) -0.0025(10) 0.0079(11)
C32 0.0286(15) 0.061(2) 0.0358(16) 0.0054(14) 0.0050(12) 0.0220(14)
C33 0.0341(15) 0.0337(15) 0.0302(14) 0.0004(11) -0.0024(12) 0.0170(12)
C34 0.0214(13) 0.0379(15) 0.0370(15) 0.0058(12) 0.0014(11) 0.0128(11)
C35 0.0334(15) 0.0223(13) 0.0319(15) 0.0010(11) -0.0098(12) 0.0019(11)
C36 0.0285(14) 0.0287(13) 0.0246(13) 0.0023(11) -0.0035(11) 0.0125(11)

loop_
_atom_type_symbol
_atom_type_description
_atom_type_scat_dispersion_real
_atom_type_scat_dispersion_imag
_atom_type_scat_source
C C 0.0033 0.0016 'International Tables Vol C Tables 4.2.6.8 and 6.1.1.4'
H H 0.0000 0.0000 'International Tables Vol C Tables 4.2.6.8 and 6.1.1.4'
N N 0.0061 0.0033 'International Tables Vol C Tables 4.2.6.8 and 6.1.1.4'
Zn Zn 0.2839 1.4301 'International Tables Vol C Tables 4.2.6.8 and 6.1.1.4'
B B 0.0013 0.0007 'International Tables Vol C Tables 4.2.6.8 and 6.1.1.4'
Si Si 0.0817 0.0704 'International Tables Vol C Tables 4.2.6.8 and 6.1.1.4'

loop_
_geom_angle_atom_site_label_1
_geom_angle_atom_site_label_2
_geom_angle_atom_site_label_3
_geom_angle
_geom_angle_site_symmetry_1
N1 Zn1 C1 174.16(8) .
N1 Si1 C35 113.98(10) .
N1 Si1 C34 110.29(10) .
C35 Si1 C34 109.96(12) .
N1 Si1 C36 109.02(10) .
C35 Si1 C36 106.72(11) .
C34 Si1 C36 106.55(11) .
B1 N1 Si1 123.43(14) .
B1 N1 Zn1 119.94(14) .
Si1 N1 Zn1 114.68(9) .
C1 C1 C2 121.4(2) 2_566
C1 C1 Zn1 123.2(2) 2_566
C2 C1 Zn1 115.43(15) .
N1 B1 N3 125.9(2) .
N1 B1 N2 131.1(2) .
N3 B1 N2 102.94(18) .
C9 N2 C10 118.29(17) .
C9 N2 B1 108.56(17) .
C10 N2 B1 131.03(18) .
C7 C2 C3 117.3(2) .
C7 C2 C1 120.6(2) .
C3 C2 C1 122.08(19) .
C8 N3 C22 120.86(17) .
C8 N3 B1 109.39(17) .
C22 N3 B1 129.71(18) .
C4 C3 C2 121.4(2) .
C4 C3 H3 119.3 .
C2 C3 H3 119.3 .
C5 C4 C3 120.1(2) .
C5 C4 H4 119.9 .
C3 C4 H4 119.9 .
C4 C5 C6 119.7(2) .
C4 C5 H5 120.1 .
C6 C5 H5 120.1 .
C5 C6 C7 120.1(2) .
C5 C6 H6 120.0 .
C7 C6 H6 120.0 .
C6 C7 C2 121.3(2) .
C6 C7 H7 119.4 .
C2 C7 H7 119.4 .
C9 C8 N3 109.27(19) .
C9 C8 H8 125.4 .
N3 C8 H8 125.4 .
C8 C9 N2 109.77(19) .
C8 C9 H9 125.1 .
N2 C9 H9 125.1 .
C18 C10 C11 121.35(19) .
C18 C10 N2 119.91(18) .
C11 C10 N2 118.64(18) .
C15 C11 C10 117.8(2) .
C15 C11 C12 119.9(2) .
C10 C11 C12 122.32(19) .
C13 C12 C11 111.2(2) .
C13 C12 C14 110.40(19) .
C11 C12 C14 112.44(19) .
C13 C12 H12 107.5 .
C11 C12 H12 107.5 .
C14 C12 H12 107.5 .
C12 C13 H13C 109.5 .
C12 C13 H13B 109.5 .
H13C C13 H13B 109.5 .
C12 C13 H13A 109.5 .
H13C C13 H13A 109.5 .
H13B C13 H13A 109.5 .
C12 C14 H14B 109.5 .
C12 C14 H14C 109.5 .
H14B C14 H14C 109.5 .
C12 C14 H14A 109.5 .
H14B C14 H14A 109.5 .
H14C C14 H14A 109.5 .
C16 C15 C11 121.6(2) .
C16 C15 H15 119.2 .
C11 C15 H15 119.2 .
C17 C16 C15 119.6(2) .
C17 C16 H16 120.2 .
C15 C16 H16 120.2 .
C16 C17 C18 121.4(2) .
C16 C17 H17 119.3 .
C18 C17 H17 119.3 .
C17 C18 C10 118.1(2) .
C17 C18 C19 119.7(2) .
C10 C18 C19 122.12(19) .
C18 C19 C21 110.6(2) .
C18 C19 C20 112.0(2) .
C21 C19 C20 110.4(2) .
C18 C19 H19 107.9 .
C21 C19 H19 107.9 .
C20 C19 H19 107.9 .
C19 C20 H20B 109.5 .
C19 C20 H20C 109.5 .
H20B C20 H20C 109.5 .
C19 C20 H20A 109.5 .
H20B C20 H20A 109.5 .
H20C C20 H20A 109.5 .
C19 C21 H21A 109.5 .
C19 C21 H21B 109.5 .
H21A C21 H21B 109.5 .
C19 C21 H21C 109.5 .
H21A C21 H21C 109.5 .
H21B C21 H21C 109.5 .
C23 C22 C30 122.1(2) .
C23 C22 N3 119.03(19) .
C30 C22 N3 118.87(19) .
C27 C23 C22 117.8(2) .
C27 C23 C24 119.9(2) .
C22 C23 C24 122.24(19) .
C23 C24 C25 111.2(2) .
C23 C24 C26 111.1(2) .
C25 C24 C26 111.1(2) .
C23 C24 H24 107.8 .
C25 C24 H24 107.8 .
C26 C24 H24 107.8 .
C24 C25 H25B 109.5 .
C24 C25 H25C 109.5 .
H25B C25 H25C 109.5 .
C24 C25 H25A 109.5 .
H25B C25 H25A 109.5 .
H25C C25 H25A 109.5 .
C24 C26 H26B 109.5 .
C24 C26 H26C 109.5 .
H26B C26 H26C 109.5 .
C24 C26 H26A 109.5 .
H26B C26 H26A 109.5 .
H26C C26 H26A 109.5 .
C28 C27 C23 121.0(2) .
C28 C27 H27 119.5 .
C23 C27 H27 119.5 .
C27 C28 C29 120.4(2) .
C27 C28 H28 119.8 .
C29 C28 H28 119.8 .
C28 C29 C30 121.4(2) .
C28 C29 H29 119.3 .
C30 C29 H29 119.3 .
C29 C30 C22 117.1(2) .
C29 C30 C31 121.3(2) .
C22 C30 C31 121.5(2) .
C30 C31 C32 114.1(2) .
C30 C31 C33 112.35(19) .
C32 C31 C33 109.5(2) .
C30 C31 H31 106.8 .
C32 C31 H31 106.8 .
C33 C31 H31 106.8 .
C31 C32 H32A 109.5 .
C31 C32 H32B 109.5 .
H32A C32 H32B 109.5 .
C31 C32 H32C 109.5 .
H32A C32 H32C 109.5 .
H32B C32 H32C 109.5 .
C31 C33 H33C 109.5 .
C31 C33 H33B 109.5 .
H33C C33 H33B 109.5 .
C31 C33 H33A 109.5 .
H33C C33 H33A 109.5 .
H33B C33 H33A 109.5 .
Si1 C34 H34B 109.5 .
Si1 C34 H34C 109.5 .
H34B C34 H34C 109.5 .
Si1 C34 H34A 109.5 .
H34B C34 H34A 109.5 .
H34C C34 H34A 109.5 .
Si1 C35 H35A 109.5 .
Si1 C35 H35B 109.5 .
H35A C35 H35B 109.5 .
Si1 C35 H35C 109.5 .
H35A C35 H35C 109.5 .
H35B C35 H35C 109.5 .
Si1 C36 H36A 109.5 .
Si1 C36 H36C 109.5 .
H36A C36 H36C 109.5 .
Si1 C36 H36B 109.5 .
H36A C36 H36B 109.5 .
H36C C36 H36B 109.5 .

loop_
_geom_bond_atom_site_label_1
_geom_bond_atom_site_label_2
_geom_bond_distance
_geom_bond_site_symmetry_2
Zn1 N1 1.8559(17) .
Zn1 C1 1.945(2) .
Si1 N1 1.7285(18) .
Si1 C35 1.863(2) .
Si1 C34 1.864(2) .
Si1 C36 1.878(2) .
N1 B1 1.428(3) .
C1 C1 1.348(4) 2_566
C1 C2 1.491(3) .
B1 N3 1.445(3) .
B1 N2 1.458(3) .
N2 C9 1.405(3) .
N2 C10 1.435(3) .
C2 C7 1.391(3) .
C2 C3 1.394(3) .
N3 C8 1.402(3) .
N3 C22 1.430(3) .
C3 C4 1.386(3) .
C3 H3 0.9500 .
C4 C5 1.373(3) .
C4 H4 0.9500 .
C5 C6 1.379(4) .
C5 H5 0.9500 .
C6 C7 1.388(3) .
C6 H6 0.9500 .
C7 H7 0.9500 .
C8 C9 1.333(3) .
C8 H8 0.9500 .
C9 H9 0.9500 .
C10 C18 1.398(3) .
C10 C11 1.406(3) .
C11 C15 1.390(3) .
C11 C12 1.521(3) .
C12 C13 1.516(3) .
C12 C14 1.531(3) .
C12 H12 1.0000 .
C13 H13C 0.9800 .
C13 H13B 0.9800 .
C13 H13A 0.9800 .
C14 H14B 0.9800 .
C14 H14C 0.9800 .
C14 H14A 0.9800 .
C15 C16 1.378(3) .
C15 H15 0.9500 .
C16 C17 1.377(3) .
C16 H16 0.9500 .
C17 C18 1.391(3) .
C17 H17 0.9500 .
C18 C19 1.512(3) .
C19 C21 1.525(3) .
C19 C20 1.533(4) .
C19 H19 1.0000 .
C20 H20B 0.9800 .
C20 H20C 0.9800 .
C20 H20A 0.9800 .
C21 H21A 0.9800 .
C21 H21B 0.9800 .
C21 H21C 0.9800 .
C22 C23 1.399(3) .
C22 C30 1.408(3) .
C23 C27 1.398(3) .
C23 C24 1.514(3) .
C24 C25 1.517(4) .
C24 C26 1.535(4) .
C24 H24 1.0000 .
C25 H25B 0.9800 .
C25 H25C 0.9800 .
C25 H25A 0.9800 .
C26 H26B 0.9800 .
C26 H26C 0.9800 .
C26 H26A 0.9800 .
C27 C28 1.369(3) .
C27 H27 0.9500 .
C28 C29 1.380(3) .
C28 H28 0.9500 .
C29 C30 1.394(3) .
C29 H29 0.9500 .
C30 C31 1.522(3) .
C31 C32 1.524(3) .
C31 C33 1.525(3) .
C31 H31 1.0000 .
C32 H32A 0.9800 .
C32 H32B 0.9800 .
C32 H32C 0.9800 .
C33 H33C 0.9800 .
C33 H33B 0.9800 .
C33 H33A 0.9800 .
C34 H34B 0.9800 .
C34 H34C 0.9800 .
C34 H34A 0.9800 .
C35 H35A 0.9800 .
C35 H35B 0.9800 .
C35 H35C 0.9800 .
C36 H36A 0.9800 .
C36 H36C 0.9800 .
C36 H36B 0.9800 .
